data_7102361
loop_
_publ_author_name
'Morris, J Jacob'
'Noll, Bruce C'
'Henderson, Kenneth W'

_publ_section_title
;
 High-connectivity networks: characterization of the first uninodal
 9-connected net and two topologically novel 7-connected nets.
;
_journal_issue 48
_journal_name_full 'Chemical communications (Cambridge, England)'
_journal_page_first 5191
_journal_page_last 5193
_journal_paper_doi 10.1039/b711668c
_journal_year 2007
_chemical_compound_source synthesized
_chemical_formula_sum 'C15 H22 Cl K O4.5'
_chemical_formula_weight 348.87
_chemical_name_common 'Potassium 4-Cl-2,6-Dimethylphenoxide Dioxane'
_chemical_name_systematic
;
?
;
_space_group_IT_number 61
_symmetry_cell_setting orthorhombic
_symmetry_space_group_name_Hall '-P 2ac 2ab'
_symmetry_space_group_name_H-M 'P b c a'
_atom_sites_solution_hydrogens geom
_atom_sites_solution_primary direct
_atom_sites_solution_secondary difmap
_audit_creation_method SHELXL-97
_cell_angle_alpha 90.00
_cell_angle_beta 90.00
_cell_angle_gamma 90.00
_cell_formula_units_Z 16
_cell_length_a 10.9385(3)
_cell_length_b 19.5849(5)
_cell_length_c 32.2466(8)
_cell_measurement_reflns_used 8183
_cell_measurement_temperature 100(2)
_cell_measurement_theta_max 31.310
_cell_measurement_theta_min 2.862
_cell_volume 6908.2(3)
_computing_cell_refinement 'APEX2/SAINT (Bruker, 2006)'
_computing_data_collection 'APEX2 (Bruker,2006)'
_computing_data_reduction 'SAINT/XPREP (Bruker, 2006; Sheldrick, 2003)'
_computing_molecular_graphics 'XP (Sheldrick, 1998)'
_computing_publication_material 'XCIF (Sheldrick, 2001)/enCIFer (CCDC, 2004)'
_computing_structure_refinement 'XL (Sheldrick, 2001)'
_computing_structure_solution 'XS (Sheldrick, 2001)'
_diffrn_ambient_temperature 100(2)
_diffrn_detector_area_resol_mean 8.33
_diffrn_measured_fraction_theta_full 0.990
_diffrn_measured_fraction_theta_max 0.990
_diffrn_measurement_device_type 'Bruker SMART Apex2 CCD diffractometer'
_diffrn_measurement_method '\w and \f scans'
_diffrn_radiation_monochromator graphite
_diffrn_radiation_probe x-ray
_diffrn_radiation_source 'fine-focus sealed tube'
_diffrn_radiation_type MoK\a
_diffrn_radiation_wavelength 0.71073
_diffrn_reflns_av_R_equivalents 0.0561
_diffrn_reflns_av_sigmaI/netI 0.0276
_diffrn_reflns_limit_h_max 11
_diffrn_reflns_limit_h_min -14
_diffrn_reflns_limit_k_max 25
_diffrn_reflns_limit_k_min -25
_diffrn_reflns_limit_l_max 42
_diffrn_reflns_limit_l_min -42
_diffrn_reflns_number 56225
_diffrn_reflns_theta_full 27.88
_diffrn_reflns_theta_max 27.88
_diffrn_reflns_theta_min 2.08
_diffrn_source_type 'Siemens KFFMO2K-90'
_exptl_absorpt_coefficient_mu 0.477
_exptl_absorpt_correction_T_max 0.89
_exptl_absorpt_correction_T_min 0.84
_exptl_absorpt_correction_type multi-scan
_exptl_absorpt_process_details
;
Blessing, R. H. (1995) Acta Cryst. A51, 33-38.

Sheldrick, G. M. (2004) SADABS. University of G\"ottingen, Germany.
;
_exptl_crystal_colour colourless
_exptl_crystal_density_diffrn 1.342
_exptl_crystal_density_method 'not measured'
_exptl_crystal_description parallelepiped
_exptl_crystal_F_000 2944
_exptl_crystal_recrystallization_method 'crystallized on cooling in dioxane from 100 \%C to 20\%C.'
_exptl_crystal_size_max 0.35
_exptl_crystal_size_mid 0.3
_exptl_crystal_size_min 0.25
_refine_diff_density_max 0.914
_refine_diff_density_min -0.336
_refine_diff_density_rms 0.060
_refine_ls_extinction_method none
_refine_ls_goodness_of_fit_ref 1.151
_refine_ls_hydrogen_treatment constr
_refine_ls_matrix_type full
_refine_ls_number_parameters 392
_refine_ls_number_reflns 8172
_refine_ls_number_restraints 0
_refine_ls_restrained_S_all 1.151
_refine_ls_R_factor_all 0.0555
_refine_ls_R_factor_gt 0.0479
_refine_ls_shift/su_max 0.001
_refine_ls_shift/su_mean 0.000
_refine_ls_structure_factor_coef Fsqd
_refine_ls_weighting_details 'calc w=1/[\s^2^(Fo^2^)+(0.0405P)^2^+5.8710P] where P=(Fo^2^+2Fc^2^)/3'
_refine_ls_weighting_scheme calc
_refine_ls_wR_factor_gt 0.1086
_refine_ls_wR_factor_ref 0.1123
_reflns_number_gt 7233
_reflns_number_total 8172
_reflns_threshold_expression >2sigma(I)
_cod_data_source_file b711668c.txt
_cod_data_source_block jjm40
_cod_database_code 7102361

loop_
_symmetry_equiv_pos_as_xyz
'x, y, z'
'-x+1/2, -y, z+1/2'
'-x, y+1/2, -z+1/2'
'x+1/2, -y+1/2, -z'
'-x, -y, -z'
'x-1/2, y, -z-1/2'
'x, -y-1/2, z-1/2'
'-x-1/2, y-1/2, z'

loop_
_atom_site_label
_atom_site_type_symbol
_atom_site_fract_x
_atom_site_fract_y
_atom_site_fract_z
_atom_site_U_iso_or_equiv
_atom_site_adp_type
_atom_site_occupancy
_atom_site_symmetry_multiplicity
_atom_site_calc_flag
_atom_site_refinement_flags
K1 K 0.63759(4) 0.07816(2) 0.346095(12) 0.02016(10) Uani 1 1 d .
K2 K 0.90754(4) -0.01377(2) 0.387246(12) 0.02054(10) Uani 1 1 d .
Cl1 Cl 0.31084(5) -0.22707(3) 0.31240(2) 0.04290(16) Uani 1 1 d .
Cl2 Cl 0.75413(9) 0.30036(4) 0.53369(3) 0.0795(3) Uani 1 1 d .
O1 O 0.73732(12) -0.04826(6) 0.33344(4) 0.0209(3) Uani 1 1 d .
O2 O 0.75349(13) 0.07137(7) 0.41680(4) 0.0243(3) Uani 1 1 d .
O3 O 0.48739(16) 0.11038(8) 0.27641(5) 0.0364(4) Uani 1 1 d .
O4 O 0.35871(16) 0.10381(9) 0.20017(5) 0.0415(4) Uani 1 1 d .
O5 O 0.57537(14) 0.21295(7) 0.36453(5) 0.0299(3) Uani 1 1 d .
O6 O 0.52270(13) 0.35277(7) 0.37818(5) 0.0267(3) Uani 1 1 d .
O7 O 1.02853(16) -0.02663(8) 0.46035(5) 0.0362(4) Uani 1 1 d .
O8 O 1.14511(13) 0.02922(9) 0.37267(5) 0.0346(4) Uani 1 1 d .
O9 O 1.40039(13) 0.05144(8) 0.37052(5) 0.0325(3) Uani 1 1 d .
C1 C 0.64624(16) -0.09033(9) 0.32876(6) 0.0181(3) Uani 1 1 d .
C2 C 0.60249(17) -0.10837(9) 0.28849(6) 0.0210(4) Uani 1 1 d .
C3 C 0.50020(18) -0.15035(10) 0.28402(7) 0.0262(4) Uani 1 1 d .
H3 H 0.4707 -0.1613 0.2571 0.031 Uiso 1 1 calc R
C4 C 0.44176(18) -0.17595(10) 0.31868(7) 0.0281(4) Uani 1 1 d .
C5 C 0.48417(19) -0.16187(10) 0.35817(7) 0.0273(4) Uani 1 1 d .
H5 H 0.4438 -0.1807 0.3816 0.033 Uiso 1 1 calc R
C6 C 0.58625(17) -0.11996(9) 0.36369(6) 0.0222(4) Uani 1 1 d .
C7 C 0.6684(2) -0.08017(11) 0.25124(7) 0.0294(4) Uani 1 1 d .
H7A H 0.6261 -0.0945 0.2259 0.044 Uiso 1 1 calc R
H7B H 0.7525 -0.0974 0.2509 0.044 Uiso 1 1 calc R
H7C H 0.6696 -0.0302 0.2527 0.044 Uiso 1 1 calc R
C8 C 0.6346(2) -0.10409(11) 0.40634(6) 0.0295(4) Uani 1 1 d .
H8A H 0.5782 -0.1221 0.4273 0.044 Uiso 1 1 calc R
H8B H 0.6419 -0.0545 0.4097 0.044 Uiso 1 1 calc R
H8C H 0.7151 -0.1253 0.4098 0.044 Uiso 1 1 calc R
C9 C 0.75566(17) 0.12151(9) 0.44328(6) 0.0190(3) Uani 1 1 d .
C10 C 0.66825(18) 0.12556(10) 0.47584(6) 0.0249(4) Uani 1 1 d .
C11 C 0.6702(2) 0.17989(12) 0.50354(7) 0.0343(5) Uani 1 1 d .
H11 H 0.6118 0.1821 0.5253 0.041 Uiso 1 1 calc R
C12 C 0.7568(2) 0.23049(12) 0.49950(8) 0.0393(6) Uani 1 1 d .
C13 C 0.8446(2) 0.22776(11) 0.46885(8) 0.0364(5) Uani 1 1 d .
H13 H 0.9044 0.2628 0.4669 0.044 Uiso 1 1 calc R
C14 C 0.84563(18) 0.17378(10) 0.44090(7) 0.0266(4) Uani 1 1 d .
C15 C 0.5730(2) 0.07106(13) 0.47871(9) 0.0409(6) Uani 1 1 d .
H15A H 0.5188 0.0806 0.5022 0.061 Uiso 1 1 calc R
H15B H 0.6126 0.0267 0.4828 0.061 Uiso 1 1 calc R
H15C H 0.5252 0.0701 0.4530 0.061 Uiso 1 1 calc R
C16 C 0.9411(2) 0.16818(13) 0.40771(9) 0.0417(6) Uani 1 1 d .
H16A H 0.9943 0.2084 0.4086 0.063 Uiso 1 1 calc R
H16B H 0.9014 0.1655 0.3805 0.063 Uiso 1 1 calc R
H16C H 0.9901 0.1270 0.4123 0.063 Uiso 1 1 calc R
C17 C 0.4291(2) 0.04929(11) 0.26256(7) 0.0320(5) Uani 1 1 d .
H17A H 0.3453 0.0475 0.2741 0.038 Uiso 1 1 calc R
H17B H 0.4747 0.0094 0.2734 0.038 Uiso 1 1 calc R
C18 C 0.4223(2) 0.04421(13) 0.21678(7) 0.0360(5) Uani 1 1 d .
H18A H 0.5058 0.0418 0.2050 0.043 Uiso 1 1 calc R
H18B H 0.3780 0.0021 0.2089 0.043 Uiso 1 1 calc R
C19 C 0.4175(3) 0.16461(13) 0.21366(8) 0.0431(6) Uani 1 1 d .
H19A H 0.3711 0.2047 0.2036 0.052 Uiso 1 1 calc R
H19B H 0.5006 0.1667 0.2016 0.052 Uiso 1 1 calc R
C20 C 0.4265(3) 0.16760(13) 0.25946(9) 0.0464(6) Uani 1 1 d .
H20A H 0.4708 0.2096 0.2675 0.056 Uiso 1 1 calc R
H20B H 0.3431 0.1703 0.2713 0.056 Uiso 1 1 calc R
C21 C 0.6366(2) 0.26558(11) 0.34180(7) 0.0307(4) Uani 1 1 d .
H21A H 0.6578 0.2486 0.3138 0.037 Uiso 1 1 calc R
H21B H 0.7135 0.2780 0.3562 0.037 Uiso 1 1 calc R
C22 C 0.5562(2) 0.32778(10) 0.33803(6) 0.0276(4) Uani 1 1 d .
H22A H 0.6003 0.3639 0.3226 0.033 Uiso 1 1 calc R
H22B H 0.4816 0.3160 0.3222 0.033 Uiso 1 1 calc R
C23 C 0.46182(19) 0.30004(10) 0.40114(7) 0.0263(4) Uani 1 1 d .
H23A H 0.3849 0.2874 0.3869 0.032 Uiso 1 1 calc R
H23B H 0.4409 0.3171 0.4292 0.032 Uiso 1 1 calc R
C24 C 0.5430(2) 0.23818(10) 0.40482(7) 0.0291(4) Uani 1 1 d .
H24A H 0.6181 0.2504 0.4203 0.035 Uiso 1 1 calc R
H24B H 0.4999 0.2020 0.4205 0.035 Uiso 1 1 calc R
C25 C 0.9623(2) -0.06581(13) 0.48997(7) 0.0378(5) Uani 1 1 d .
H25A H 1.0200 -0.0936 0.5066 0.045 Uiso 1 1 calc R
H25B H 0.9059 -0.0972 0.4754 0.045 Uiso 1 1 calc R
C26 C 1.1094(2) 0.01969(14) 0.48175(8) 0.0385(5) Uani 1 1 d .
H26A H 1.1549 0.0475 0.4613 0.046 Uiso 1 1 calc R
H26B H 1.1695 -0.0067 0.4982 0.046 Uiso 1 1 calc R
C27 C 1.2300(2) -0.02622(12) 0.37390(10) 0.0441(6) Uani 1 1 d .
H27A H 1.2457 -0.0427 0.3454 0.053 Uiso 1 1 calc R
H27B H 1.1948 -0.0644 0.3901 0.053 Uiso 1 1 calc R
C28 C 1.1970(2) 0.08605(14) 0.35125(8) 0.0374(5) Uani 1 1 d .
H28A H 1.1393 0.1250 0.3522 0.045 Uiso 1 1 calc R
H28B H 1.2100 0.0738 0.3218 0.045 Uiso 1 1 calc R
C29 C 1.3165(2) 0.10697(11) 0.37020(8) 0.0330(5) Uani 1 1 d .
H29A H 1.3516 0.1453 0.3542 0.040 Uiso 1 1 calc R
H29B H 1.3025 0.1229 0.3990 0.040 Uiso 1 1 calc R
C30 C 1.3482(2) -0.00378(13) 0.39340(9) 0.0404(6) Uani 1 1 d .
H30A H 1.3330 0.0108 0.4223 0.048 Uiso 1 1 calc R
H30B H 1.4062 -0.0426 0.3940 0.048 Uiso 1 1 calc R

loop_
_atom_site_aniso_label
_atom_site_aniso_U_11
_atom_site_aniso_U_22
_atom_site_aniso_U_33
_atom_site_aniso_U_23
_atom_site_aniso_U_13
_atom_site_aniso_U_12
K1 0.01876(18) 0.01796(18) 0.02376(19) -0.00084(14) -0.00243(15) 0.00115(14)
K2 0.01815(18) 0.01983(19) 0.02363(19) -0.00437(14) -0.00196(15) 0.00115(15)
Cl1 0.0241(2) 0.0281(3) 0.0765(4) -0.0038(3) 0.0001(3) -0.0100(2)
Cl2 0.0893(6) 0.0615(5) 0.0876(6) -0.0577(4) -0.0542(5) 0.0395(4)
O1 0.0208(6) 0.0182(6) 0.0239(6) -0.0016(5) -0.0008(5) -0.0024(5)
O2 0.0266(7) 0.0226(6) 0.0238(7) -0.0063(5) -0.0012(6) 0.0044(6)
O3 0.0478(9) 0.0294(8) 0.0322(8) -0.0058(6) -0.0170(7) 0.0029(7)
O4 0.0418(9) 0.0498(10) 0.0330(8) 0.0083(7) -0.0154(7) -0.0190(8)
O5 0.0312(8) 0.0165(6) 0.0421(9) -0.0045(6) -0.0034(6) 0.0011(6)
O6 0.0317(7) 0.0162(6) 0.0321(7) -0.0019(5) 0.0010(6) -0.0009(6)
O7 0.0452(9) 0.0408(9) 0.0225(7) 0.0004(6) -0.0016(7) 0.0030(8)
O8 0.0175(7) 0.0419(9) 0.0445(9) 0.0028(7) 0.0043(6) -0.0013(6)
O9 0.0196(7) 0.0333(8) 0.0446(9) -0.0034(7) 0.0037(6) -0.0021(6)
C1 0.0171(8) 0.0129(7) 0.0243(9) -0.0009(6) 0.0002(7) 0.0030(6)
C2 0.0206(8) 0.0174(8) 0.0251(9) -0.0021(7) -0.0012(7) 0.0026(7)
C3 0.0227(9) 0.0214(9) 0.0346(11) -0.0067(8) -0.0051(8) 0.0006(8)
C4 0.0182(8) 0.0164(8) 0.0499(13) -0.0024(8) -0.0002(9) -0.0029(7)
C5 0.0251(9) 0.0181(9) 0.0387(11) 0.0053(8) 0.0068(8) 0.0014(8)
C6 0.0219(9) 0.0168(8) 0.0278(10) 0.0013(7) 0.0024(7) 0.0031(7)
C7 0.0290(10) 0.0356(11) 0.0236(9) -0.0032(8) -0.0005(8) -0.0031(9)
C8 0.0322(10) 0.0314(10) 0.0248(10) 0.0046(8) 0.0039(8) -0.0002(9)
C9 0.0206(8) 0.0175(8) 0.0189(8) 0.0011(6) -0.0031(7) 0.0042(7)
C10 0.0248(9) 0.0272(10) 0.0226(9) 0.0005(7) -0.0001(8) 0.0048(8)
C11 0.0364(11) 0.0440(12) 0.0225(10) -0.0077(9) -0.0028(9) 0.0171(10)
C12 0.0453(13) 0.0322(11) 0.0403(12) -0.0209(10) -0.0236(11) 0.0167(10)
C13 0.0312(11) 0.0211(10) 0.0569(15) -0.0043(9) -0.0198(10) 0.0005(9)
C14 0.0242(9) 0.0213(9) 0.0343(11) 0.0057(8) -0.0043(8) 0.0021(8)
C15 0.0309(11) 0.0430(13) 0.0486(14) 0.0034(11) 0.0125(10) -0.0039(10)
C16 0.0325(12) 0.0417(13) 0.0511(15) 0.0139(11) 0.0093(11) -0.0053(10)
C17 0.0371(12) 0.0286(10) 0.0302(11) -0.0053(8) -0.0039(9) 0.0049(9)
C18 0.0358(12) 0.0388(12) 0.0334(12) -0.0064(9) 0.0024(9) -0.0085(10)
C19 0.0436(13) 0.0416(13) 0.0442(14) 0.0110(11) -0.0172(11) -0.0143(11)
C20 0.0615(17) 0.0307(12) 0.0472(15) -0.0058(10) -0.0130(13) 0.0101(12)
C21 0.0269(10) 0.0264(10) 0.0387(12) -0.0091(8) 0.0025(9) -0.0019(8)
C22 0.0330(10) 0.0221(9) 0.0277(10) -0.0001(7) 0.0001(8) -0.0045(8)
C23 0.0268(10) 0.0232(9) 0.0289(10) 0.0004(7) 0.0007(8) -0.0021(8)
C24 0.0327(11) 0.0212(9) 0.0333(11) 0.0032(8) -0.0078(9) -0.0017(8)
C25 0.0451(13) 0.0392(12) 0.0291(11) 0.0023(9) -0.0045(10) -0.0001(11)
C26 0.0333(11) 0.0504(14) 0.0317(11) 0.0019(10) -0.0003(9) 0.0006(11)
C27 0.0290(11) 0.0296(11) 0.0737(18) -0.0082(11) 0.0092(12) -0.0040(10)
C28 0.0249(10) 0.0504(14) 0.0370(12) 0.0115(10) 0.0090(9) 0.0046(10)
C29 0.0328(11) 0.0261(10) 0.0402(12) -0.0038(9) 0.0082(9) -0.0018(9)
C30 0.0234(10) 0.0339(12) 0.0638(16) 0.0074(11) 0.0051(10) 0.0060(9)

loop_
_atom_type_symbol
_atom_type_description
_atom_type_scat_dispersion_real
_atom_type_scat_dispersion_imag
_atom_type_scat_source
C C 0.0033 0.0016 'International Tables Vol C Tables 4.2.6.8 and 6.1.1.4'
H H 0.0000 0.0000 'International Tables Vol C Tables 4.2.6.8 and 6.1.1.4'
O O 0.0106 0.0060 'International Tables Vol C Tables 4.2.6.8 and 6.1.1.4'
Cl Cl 0.1484 0.1585 'International Tables Vol C Tables 4.2.6.8 and 6.1.1.4'
K K 0.2009 0.2494 'International Tables Vol C Tables 4.2.6.8 and 6.1.1.4'

loop_
_geom_angle_atom_site_label_1
_geom_angle_atom_site_label_2
_geom_angle_atom_site_label_3
_geom_angle
_geom_angle_site_symmetry_1
_geom_angle_site_symmetry_3
O2 K1 O1 83.72(4) . .
O2 K1 O9 101.39(5) . 1_455
O1 K1 O9 104.22(4) . 1_455
O2 K1 O5 88.89(4) . .
O1 K1 O5 170.11(4) . .
O9 K1 O5 83.65(5) 1_455 .
O2 K1 O3 167.90(5) . .
O1 K1 O3 108.19(4) . .
O9 K1 O3 74.07(5) 1_455 .
O5 K1 O3 79.53(5) . .
O2 K1 O4 93.05(5) . 6_656
O1 K1 O4 75.30(5) . 6_656
O9 K1 O4 165.44(5) 1_455 6_656
O5 K1 O4 98.62(5) . 6_656
O3 K1 O4 92.12(5) . 6_656
O2 K2 O1 86.96(4) . .
O2 K2 O7 93.34(5) . .
O1 K2 O7 153.25(5) . .
O2 K2 O6 147.83(5) . 8_755
O1 K2 O6 83.21(4) . 8_755
O7 K2 O6 82.43(5) . 8_755
O2 K2 O8 118.91(5) . .
O1 K2 O8 128.98(5) . .
O7 K2 O8 73.65(5) . .
O6 K2 O8 90.60(5) 8_755 .
O2 K2 C22 145.14(5) . 8_755
O1 K2 C22 63.56(5) . 8_755
O7 K2 C22 104.81(5) . 8_755
O6 K2 C22 22.46(5) 8_755 8_755
O8 K2 C22 94.94(5) . 8_755
C1 O1 K2 141.26(12) . .
C1 O1 K1 106.55(10) . .
K2 O1 K1 87.22(4) . .
C20 O3 C17 109.44(18) . .
C20 O3 K1 138.68(14) . .
C17 O3 K1 108.55(12) . .
C9 O2 K2 136.48(12) . .
C9 O2 K1 122.89(11) . .
K2 O2 K1 91.59(4) . .
C19 O4 C18 109.97(17) . .
C19 O4 K1 133.11(15) . 6_556
C18 O4 K1 116.72(13) . 6_556
C21 O5 C24 109.35(15) . .
C21 O5 K1 117.26(12) . .
C24 O5 K1 125.40(11) . .
C22 O6 C23 109.85(15) . .
C22 O6 K2 110.58(11) . 8_765
C23 O6 K2 139.57(12) . 8_765
C25 O7 C26 109.26(17) . .
C25 O7 K2 112.62(13) . .
C26 O7 K2 130.99(14) . .
C28 O8 C27 110.32(17) . .
C28 O8 K2 133.76(13) . .
C27 O8 K2 111.95(13) . .
C29 O9 C30 108.93(16) . .
C29 O9 K1 117.33(12) . 1_655
C30 O9 K1 131.80(12) . 1_655
O1 C1 C6 121.21(17) . .
O1 C1 C2 121.22(17) . .
C6 C1 C2 117.57(16) . .
C3 C2 C1 120.54(18) . .
C3 C2 C7 121.17(18) . .
C1 C2 C7 118.29(17) . .
C4 C3 C2 120.06(19) . .
C4 C3 H3 120.0 . .
C2 C3 H3 120.0 . .
C3 C4 C5 121.15(18) . .
C3 C4 Cl1 119.33(17) . .
C5 C4 Cl1 119.51(17) . .
C4 C5 C6 120.16(19) . .
C4 C5 H5 119.9 . .
C6 C5 H5 119.9 . .
C5 C6 C1 120.40(18) . .
C5 C6 C8 121.21(18) . .
C1 C6 C8 118.38(17) . .
C2 C7 H7A 109.5 . .
C2 C7 H7B 109.5 . .
H7A C7 H7B 109.5 . .
C2 C7 H7C 109.5 . .
H7A C7 H7C 109.5 . .
H7B C7 H7C 109.5 . .
C6 C8 H8A 109.5 . .
C6 C8 H8B 109.5 . .
H8A C8 H8B 109.5 . .
C6 C8 H8C 109.5 . .
H8A C8 H8C 109.5 . .
H8B C8 H8C 109.5 . .
O2 C9 C14 121.35(17) . .
O2 C9 C10 120.94(17) . .
C14 C9 C10 117.70(17) . .
C11 C10 C9 120.5(2) . .
C11 C10 C15 121.2(2) . .
C9 C10 C15 118.33(18) . .
C12 C11 C10 120.1(2) . .
C12 C11 H11 120.0 . .
C10 C11 H11 120.0 . .
C11 C12 C13 121.26(19) . .
C11 C12 Cl2 119.3(2) . .
C13 C12 Cl2 119.4(2) . .
C12 C13 C14 120.0(2) . .
C12 C13 H13 120.0 . .
C14 C13 H13 120.0 . .
C13 C14 C9 120.5(2) . .
C13 C14 C16 121.6(2) . .
C9 C14 C16 117.90(19) . .
C10 C15 H15A 109.5 . .
C10 C15 H15B 109.5 . .
H15A C15 H15B 109.5 . .
C10 C15 H15C 109.5 . .
H15A C15 H15C 109.5 . .
H15B C15 H15C 109.5 . .
C14 C16 H16A 109.5 . .
C14 C16 H16B 109.5 . .
H16A C16 H16B 109.5 . .
C14 C16 H16C 109.5 . .
H16A C16 H16C 109.5 . .
H16B C16 H16C 109.5 . .
O3 C17 C18 113.00(19) . .
O3 C17 H17A 109.0 . .
C18 C17 H17A 109.0 . .
O3 C17 H17B 109.0 . .
C18 C17 H17B 109.0 . .
H17A C17 H17B 107.8 . .
O4 C18 C17 109.63(19) . .
O4 C18 H18A 109.7 . .
C17 C18 H18A 109.7 . .
O4 C18 H18B 109.7 . .
C17 C18 H18B 109.7 . .
H18A C18 H18B 108.2 . .
O4 C19 C20 111.6(2) . .
O4 C19 H19A 109.3 . .
C20 C19 H19A 109.3 . .
O4 C19 H19B 109.3 . .
C20 C19 H19B 109.3 . .
H19A C19 H19B 108.0 . .
O3 C20 C19 112.7(2) . .
O3 C20 H20A 109.1 . .
C19 C20 H20A 109.1 . .
O3 C20 H20B 109.1 . .
C19 C20 H20B 109.1 . .
H20A C20 H20B 107.8 . .
O5 C21 C22 110.51(17) . .
O5 C21 H21A 109.5 . .
C22 C21 H21A 109.5 . .
O5 C21 H21B 109.5 . .
C22 C21 H21B 109.5 . .
H21A C21 H21B 108.1 . .
O6 C22 C21 110.67(17) . .
O6 C22 K2 46.96(8) . 8_765
C21 C22 K2 127.78(14) . 8_765
O6 C22 H22A 109.5 . .
C21 C22 H22A 109.5 . .
K2 C22 H22A 62.6 8_765 .
O6 C22 H22B 109.5 . .
C21 C22 H22B 109.5 . .
K2 C22 H22B 122.2 8_765 .
H22A C22 H22B 108.1 . .
O6 C23 C24 110.24(17) . .
O6 C23 H23A 109.6 . .
C24 C23 H23A 109.6 . .
O6 C23 H23B 109.6 . .
C24 C23 H23B 109.6 . .
H23A C23 H23B 108.1 . .
O5 C24 C23 110.57(17) . .
O5 C24 H24A 109.5 . .
C23 C24 H24A 109.5 . .
O5 C24 H24B 109.5 . .
C23 C24 H24B 109.5 . .
H24A C24 H24B 108.1 . .
O7 C25 C26 110.4(2) . 5_756
O7 C25 H25A 109.6 . .
C26 C25 H25A 109.6 5_756 .
O7 C25 H25B 109.6 . .
C26 C25 H25B 109.6 5_756 .
H25A C25 H25B 108.1 . .
O7 C26 C25 110.33(19) . 5_756
O7 C26 H26A 109.6 . .
C25 C26 H26A 109.6 5_756 .
O7 C26 H26B 109.6 . .
C25 C26 H26B 109.6 5_756 .
H26A C26 H26B 108.1 . .
O8 C27 C30 110.38(19) . .
O8 C27 H27A 109.6 . .
C30 C27 H27A 109.6 . .
O8 C27 H27B 109.6 . .
C30 C27 H27B 109.6 . .
H27A C27 H27B 108.1 . .
O8 C28 C29 111.25(19) . .
O8 C28 H28A 109.4 . .
C29 C28 H28A 109.4 . .
O8 C28 H28B 109.4 . .
C29 C28 H28B 109.4 . .
H28A C28 H28B 108.0 . .
O9 C29 C28 110.86(18) . .
O9 C29 H29A 109.5 . .
C28 C29 H29A 109.5 . .
O9 C29 H29B 109.5 . .
C28 C29 H29B 109.5 . .
H29A C29 H29B 108.1 . .
O9 C30 C27 110.4(2) . .
O9 C30 H30A 109.6 . .
C27 C30 H30A 109.6 . .
O9 C30 H30B 109.6 . .
C27 C30 H30B 109.6 . .
H30A C30 H30B 108.1 . .

loop_
_geom_bond_atom_site_label_1
_geom_bond_atom_site_label_2
_geom_bond_distance
_geom_bond_site_symmetry_2
K1 O1 2.7364(13) .
K1 O2 2.6121(14) .
K1 O9 2.7615(15) 1_455
K1 O5 2.7901(14) .
K1 O3 2.8542(16) .
K1 O4 2.8859(16) 6_656
K2 O2 2.5549(14) .
K2 O1 2.6332(13) .
K2 O7 2.7151(16) .
K2 O6 2.7386(14) 8_755
K2 O8 2.7718(15) .
K2 C22 3.508(2) 8_755
Cl1 C4 1.759(2) .
Cl2 C12 1.758(2) .
O1 C1 1.302(2) .
O3 C20 1.414(3) .
O3 C17 1.427(3) .
O2 C9 1.302(2) .
O4 C19 1.422(3) .
O4 C18 1.461(3) .
O4 K1 2.8859(16) 6_556
O5 C21 1.431(3) .
O5 C24 1.434(3) .
O6 C22 1.432(3) .
O6 C23 1.435(2) .
O6 K2 2.7386(14) 8_765
O7 C25 1.423(3) .
O7 C26 1.443(3) .
O8 C28 1.427(3) .
O8 C27 1.429(3) .
O9 C29 1.423(3) .
O9 C30 1.428(3) .
O9 K1 2.7615(15) 1_655
C1 C6 1.427(3) .
C1 C2 1.429(3) .
C2 C3 1.396(3) .
C2 C7 1.506(3) .
C3 C4 1.382(3) .
C3 H3 0.9500 .
C4 C5 1.383(3) .
C5 C6 1.397(3) .
C5 H5 0.9500 .
C6 C8 1.506(3) .
C7 H7A 0.9800 .
C7 H7B 0.9800 .
C7 H7C 0.9800 .
C8 H8A 0.9800 .
C8 H8B 0.9800 .
C8 H8C 0.9800 .
C9 C14 1.422(3) .
C9 C10 1.422(3) .
C10 C11 1.389(3) .
C10 C15 1.494(3) .
C11 C12 1.377(4) .
C11 H11 0.9500 .
C12 C13 1.380(4) .
C13 C14 1.389(3) .
C13 H13 0.9500 .
C14 C16 1.500(3) .
C15 H15A 0.9800 .
C15 H15B 0.9800 .
C15 H15C 0.9800 .
C16 H16A 0.9800 .
C16 H16B 0.9800 .
C16 H16C 0.9800 .
C17 C18 1.481(3) .
C17 H17A 0.9900 .
C17 H17B 0.9900 .
C18 H18A 0.9900 .
C18 H18B 0.9900 .
C19 C20 1.481(4) .
C19 H19A 0.9900 .
C19 H19B 0.9900 .
C20 H20A 0.9900 .
C20 H20B 0.9900 .
C21 C22 1.507(3) .
C21 H21A 0.9900 .
C21 H21B 0.9900 .
C22 K2 3.508(2) 8_765
C22 H22A 0.9900 .
C22 H22B 0.9900 .
C23 C24 1.507(3) .
C23 H23A 0.9900 .
C23 H23B 0.9900 .
C24 H24A 0.9900 .
C24 H24B 0.9900 .
C25 C26 1.504(4) 5_756
C25 H25A 0.9900 .
C25 H25B 0.9900 .
C26 C25 1.504(4) 5_756
C26 H26A 0.9900 .
C26 H26B 0.9900 .
C27 C30 1.503(4) .
C27 H27A 0.9900 .
C27 H27B 0.9900 .
C28 C29 1.500(3) .
C28 H28A 0.9900 .
C28 H28B 0.9900 .
C29 H29A 0.9900 .
C29 H29B 0.9900 .
C30 H30A 0.9900 .
C30 H30B 0.9900 .
